data_2209520
loop_
_publ_author_name
'Xu, Hong-Mei'
'Liu, Shi-Xiong'

_publ_section_title
;
 5-Nitrosalicylaldehyde (2-hydroxybenzoyl)hydrazone
;
_journal_coeditor_code HB2084
_journal_issue 7
_journal_name_full 'Acta Crystallographica Section E'
_journal_page_first o3026
_journal_page_last o3027
_journal_paper_doi 10.1107/S1600536806023233
_journal_volume 62
_journal_year 2006
_chemical_formula_iupac 'C14 H11 N3 O5'
_chemical_formula_moiety 'C14 H11 N3 O5'
_chemical_formula_sum 'C14 H11 N3 O5'
_chemical_formula_weight 301.26
_chemical_name_systematic
;
5-Nitrosalicylaldehyde (2-hydroxybenzoyl)hydrazone
;
_space_group_IT_number 14
_symmetry_cell_setting monoclinic
_symmetry_space_group_name_Hall '-P 2ybc'
_symmetry_space_group_name_H-M 'P 1 21/c 1'
_atom_sites_solution_hydrogens mixed
_atom_sites_solution_primary direct
_atom_sites_solution_secondary difmap
_audit_creation_method SHELXL-97
_cell_angle_alpha 90.00
_cell_angle_beta 92.473(9)
_cell_angle_gamma 90.00
_cell_formula_units_Z 4
_cell_length_a 7.645(3)
_cell_length_b 6.751(3)
_cell_length_c 24.994(11)
_cell_measurement_reflns_used 2939
_cell_measurement_temperature 293(2)
_cell_measurement_theta_max 27.48
_cell_measurement_theta_min 3.07
_cell_volume 1288.8(10)
_computing_cell_refinement TEXRAY
_computing_data_collection 'TEXRAY (Molecular Structure Corporation, 1999)'
_computing_data_reduction 'TEXSAN (Molecular Structure Corporation, 1999)'
_computing_molecular_graphics 'ORTEX (McArdle, 1995)'
_computing_publication_material SHELXL97
_computing_structure_refinement 'SHELXL97 (Sheldrick, 1997)'
_computing_structure_solution 'SHELXS97 (Sheldrick, 1997)'
_diffrn_ambient_temperature 293(2)
_diffrn_measured_fraction_theta_full 0.994
_diffrn_measured_fraction_theta_max 0.994
_diffrn_measurement_device_type 'Rigaku Weissenberg IP'
_diffrn_measurement_method '\w scans'
_diffrn_radiation_monochromator graphite
_diffrn_radiation_source 'fine-focus sealed tube'
_diffrn_radiation_type MoK\a
_diffrn_radiation_wavelength 0.71073
_diffrn_reflns_av_R_equivalents 0.0293
_diffrn_reflns_av_sigmaI/netI 0.0276
_diffrn_reflns_limit_h_max 9
_diffrn_reflns_limit_h_min -9
_diffrn_reflns_limit_k_max 8
_diffrn_reflns_limit_k_min -8
_diffrn_reflns_limit_l_max 31
_diffrn_reflns_limit_l_min -32
_diffrn_reflns_number 11290
_diffrn_reflns_theta_full 27.48
_diffrn_reflns_theta_max 27.48
_diffrn_reflns_theta_min 3.07
_diffrn_standards_decay_% 0
_diffrn_standards_interval_count 0
_diffrn_standards_interval_time 0
_diffrn_standards_number 0
_exptl_absorpt_coefficient_mu 0.121
_exptl_absorpt_correction_T_max 0.988
_exptl_absorpt_correction_T_min 0.978
_exptl_absorpt_correction_type psi-scan
_exptl_absorpt_process_details '(TEXRAY; Molecular Structure Corporation, 1999)'
_exptl_crystal_colour colorless
_exptl_crystal_density_diffrn 1.553
_exptl_crystal_density_method 'not measured'
_exptl_crystal_description chip
_exptl_crystal_F_000 624
_exptl_crystal_size_max 0.40
_exptl_crystal_size_mid 0.15
_exptl_crystal_size_min 0.10
_refine_diff_density_max 0.248
_refine_diff_density_min -0.211
_refine_ls_extinction_method none
_refine_ls_goodness_of_fit_ref 1.041
_refine_ls_hydrogen_treatment constr
_refine_ls_matrix_type full
_refine_ls_number_parameters 209
_refine_ls_number_reflns 2939
_refine_ls_number_restraints 0
_refine_ls_restrained_S_all 1.041
_refine_ls_R_factor_all 0.0584
_refine_ls_R_factor_gt 0.0398
_refine_ls_shift/su_max 0.000
_refine_ls_shift/su_mean 0.000
_refine_ls_structure_factor_coef Fsqd
_refine_ls_weighting_details 'calc w=1/[\s^2^(Fo^2^)+(0.0809P)^2^] where P=(Fo^2^+2Fc^2^)/3'
_refine_ls_weighting_scheme calc
_refine_ls_wR_factor_gt 0.1212
_refine_ls_wR_factor_ref 0.1307
_reflns_number_gt 2101
_reflns_number_total 2939
_reflns_threshold_expression I>2\s(I)
_cod_data_source_file hb2084.cif
_cod_data_source_block I
_cod_depositor_comments
;
The following automatic conversions were performed:
'_symmetry_cell_setting' value 'Monoclinic' changed to 'monoclinic'
according to '/home/saulius/struct/CIF-dictionaries/cif_core.dic'
dictionary named 'cif_core.dic' version 2.4.1 from 2010-06-29.

Automatic conversion script
Id: cif_fix_enum 1527 2010-12-29 10:47:43Z saulius 

The following automatic conversions were performed:

'_symmetry_cell_setting' value 'Monoclinic' changed to 'monoclinic'
according to /home/saulius/struct/CIF-dictionaries/cif_core.dic
dictionary named 'cif_core.dic' version 2.4.1 from 2010-06-29.

Automatic conversion script
Id: cif_fix_values 1715 2011-07-08 13:25:40Z adriana 

The following automatic conversions were performed:

'_atom_sites_solution_hydrogens' value 'difmap and geom' was changed
to 'mixed'.

Automatic conversion script
Id: cif_fix_values 6452 2018-10-05 10:23:21Z andrius 
;
_cod_original_cell_volume 1288.6(9)
_cod_original_sg_symbol_H-M 'P 21/c'
_cod_database_code 2209520

loop_
_symmetry_equiv_pos_as_xyz
'x, y, z'
'-x, y+1/2, -z+1/2'
'-x, -y, -z'
'x, -y-1/2, z-1/2'

loop_
_atom_site_type_symbol
_atom_site_label
_atom_site_fract_x
_atom_site_fract_y
_atom_site_fract_z
_atom_site_U_iso_or_equiv
_atom_site_adp_type
_atom_site_calc_flag
_atom_site_refinement_flags
_atom_site_occupancy
C C1 0.28834(18) 0.6284(2) 0.12442(6) 0.0373(3) Uani d . 1
C C2 0.32468(18) 0.7406(2) 0.07870(5) 0.0358(3) Uani d . 1
C C3 0.39886(18) 0.9272(2) 0.08554(6) 0.0368(3) Uani d . 1
H H3A 0.4221 1.0043 0.0559 0.053(5) Uiso calc R 1
C C4 0.43803(18) 0.9981(2) 0.13654(5) 0.0353(3) Uani d . 1
C C5 0.40496(19) 0.8872(2) 0.18154(6) 0.0402(3) Uani d . 1
H H5A 0.4331 0.9364 0.2156 0.059(5) Uiso calc R 1
C C6 0.3304(2) 0.7042(2) 0.17522(6) 0.0426(4) Uani d . 1
H H6A 0.3073 0.6291 0.2053 0.061(5) Uiso calc R 1
C C7 0.2908(2) 0.6683(2) 0.02415(6) 0.0421(4) Uani d . 1
H H7A 0.3118 0.7510 -0.0046 0.061(5) Uiso calc R 1
C C8 0.16326(19) 0.2517(2) -0.04980(5) 0.0377(3) Uani d . 1
C C9 0.14129(18) 0.1995(2) -0.10724(6) 0.0362(3) Uani d . 1
C C10 0.07759(19) 0.0103(2) -0.12123(6) 0.0400(3) Uani d . 1
C C11 0.0585(2) -0.0422(3) -0.17506(7) 0.0497(4) Uani d . 1
H H11A 0.0149 -0.1666 -0.1845 0.067(6) Uiso calc R 1
C C12 0.1034(2) 0.0881(3) -0.21415(6) 0.0504(4) Uani d . 1
H H12A 0.0899 0.0513 -0.2500 0.059(5) Uiso calc R 1
C C13 0.1685(2) 0.2734(3) -0.20104(6) 0.0489(4) Uani d . 1
H H13A 0.2002 0.3603 -0.2278 0.051(5) Uiso calc R 1
C C14 0.1860(2) 0.3287(2) -0.14807(6) 0.0435(4) Uani d . 1
H H14A 0.2285 0.4542 -0.1393 0.060(6) Uiso calc R 1
N N1 0.23313(17) 0.4939(2) 0.01539(5) 0.0415(3) Uani d . 1
N N2 0.20856(19) 0.4402(2) -0.03749(5) 0.0456(3) Uani d . 1
H H2B 0.2219 0.5258 -0.0625 0.055(6) Uiso calc R 1
N N3 0.52248(17) 1.1896(2) 0.14243(5) 0.0419(3) Uani d . 1
O O1 0.21312(15) 0.44866(17) 0.12172(5) 0.0489(3) Uani d . 1
H H1B 0.1822 0.4172 0.0880 0.078(7) Uiso d R 1
O O2 0.1422(2) 0.12946(19) -0.01428(4) 0.0609(4) Uani d . 1
O O3 0.54438(19) 1.26019(18) 0.18736(5) 0.0600(4) Uani d . 1
O O4 0.57015(17) 1.27376(18) 0.10198(5) 0.0559(3) Uani d . 1
O O5 0.03168(18) -0.12711(18) -0.08534(5) 0.0566(3) Uani d . 1
H H5B 0.0375 -0.0700 -0.0508 0.075(6) Uiso d R 1

loop_
_atom_site_aniso_label
_atom_site_aniso_U_11
_atom_site_aniso_U_22
_atom_site_aniso_U_33
_atom_site_aniso_U_12
_atom_site_aniso_U_13
_atom_site_aniso_U_23
C1 0.0372(6) 0.0344(8) 0.0405(7) -0.0005(6) 0.0018(6) 0.0009(6)
C2 0.0397(7) 0.0348(8) 0.0326(7) 0.0006(6) 0.0001(5) -0.0017(6)
C3 0.0447(7) 0.0341(8) 0.0317(7) -0.0020(6) 0.0022(6) 0.0011(5)
C4 0.0382(7) 0.0320(7) 0.0356(7) 0.0003(6) 0.0001(6) -0.0040(6)
C5 0.0462(7) 0.0425(9) 0.0318(7) 0.0023(7) 0.0007(6) -0.0038(6)
C6 0.0496(8) 0.0452(9) 0.0332(7) -0.0030(7) 0.0049(6) 0.0055(6)
C7 0.0541(8) 0.0364(8) 0.0354(7) -0.0047(7) -0.0012(6) -0.0010(6)
C8 0.0443(7) 0.0354(7) 0.0331(7) -0.0053(6) -0.0021(6) -0.0008(6)
C9 0.0380(6) 0.0355(8) 0.0348(7) -0.0018(6) -0.0035(6) -0.0020(6)
C10 0.0431(7) 0.0364(8) 0.0404(8) -0.0004(6) -0.0019(6) -0.0039(6)
C11 0.0570(9) 0.0465(10) 0.0449(9) -0.0001(8) -0.0042(7) -0.0126(7)
C12 0.0545(9) 0.0622(11) 0.0342(8) 0.0070(8) -0.0013(7) -0.0098(7)
C13 0.0505(8) 0.0612(11) 0.0350(8) -0.0018(8) 0.0019(6) 0.0058(7)
C14 0.0479(8) 0.0435(9) 0.0387(8) -0.0052(7) -0.0016(6) 0.0017(7)
N1 0.0525(7) 0.0386(7) 0.0328(6) -0.0045(6) -0.0035(5) -0.0045(5)
N2 0.0691(8) 0.0368(7) 0.0304(6) -0.0116(7) -0.0034(6) -0.0012(5)
N3 0.0473(7) 0.0360(7) 0.0421(7) -0.0006(6) -0.0021(6) -0.0049(5)
O1 0.0582(6) 0.0382(6) 0.0501(7) -0.0121(5) -0.0013(5) 0.0034(5)
O2 0.1014(10) 0.0455(7) 0.0354(6) -0.0254(7) -0.0025(6) 0.0031(5)
O3 0.0871(9) 0.0458(7) 0.0459(7) -0.0064(7) -0.0101(6) -0.0145(6)
O4 0.0710(8) 0.0443(7) 0.0529(7) -0.0184(6) 0.0092(6) -0.0018(5)
O5 0.0843(9) 0.0389(7) 0.0466(7) -0.0168(6) 0.0021(6) -0.0033(5)

loop_
_atom_type_symbol
_atom_type_description
_atom_type_scat_dispersion_real
_atom_type_scat_dispersion_imag
_atom_type_scat_source
C C 0.0033 0.0016 'International Tables Vol C Tables 4.2.6.8 and 6.1.1.4'
H H 0.0000 0.0000 'International Tables Vol C Tables 4.2.6.8 and 6.1.1.4'
N N 0.0061 0.0033 'International Tables Vol C Tables 4.2.6.8 and 6.1.1.4'
O O 0.0106 0.0060 'International Tables Vol C Tables 4.2.6.8 and 6.1.1.4'

loop_
_geom_angle_atom_site_label_1
_geom_angle_atom_site_label_2
_geom_angle_atom_site_label_3
_geom_angle
_geom_angle_publ_flag
O1 C1 C6 117.34(14) n
O1 C1 C2 122.96(13) no
C6 C1 C2 119.71(14) no
C3 C2 C1 118.79(13) no
C3 C2 C7 118.23(13) no
C1 C2 C7 122.97(14) no
C4 C3 C2 119.90(13) no
C4 C3 H3A 120.0 no
C2 C3 H3A 120.0 no
C3 C4 C5 121.51(14) no
C3 C4 N3 118.69(13) n
C5 C4 N3 119.75(12) no
C6 C5 C4 119.02(13) no
C6 C5 H5A 120.5 no
C4 C5 H5A 120.5 no
C5 C6 C1 121.06(14) no
C5 C6 H6A 119.5 no
C1 C6 H6A 119.5 no
N1 C7 C2 121.06(14) no
N1 C7 H7A 119.5 no
C2 C7 H7A 119.5 no
O2 C8 N2 120.58(13) n
O2 C8 C9 121.89(14) no
N2 C8 C9 117.53(13) n
C14 C9 C10 118.60(14) no
C14 C9 C8 122.62(14) no
C10 C9 C8 118.75(13) no
O5 C10 C11 116.62(15) no
O5 C10 C9 123.88(14) no
C11 C10 C9 119.51(15) no
C12 C11 C10 120.42(16) no
C12 C11 H11A 119.8 no
C10 C11 H11A 119.8 no
C11 C12 C13 120.77(15) no
C11 C12 H12A 119.6 no
C13 C12 H12A 119.6 no
C14 C13 C12 119.55(16) no
C14 C13 H13A 120.2 no
C12 C13 H13A 120.2 no
C13 C14 C9 121.13(16) no
C13 C14 H14A 119.4 no
C9 C14 H14A 119.4 no
C7 N1 N2 116.18(13) no
C8 N2 N1 119.36(13) n
C8 N2 H2B 120.3 no
N1 N2 H2B 120.3 no
O3 N3 O4 122.74(14) n
O3 N3 C4 118.87(13) no
O4 N3 C4 118.39(12) no
C1 O1 H1B 111.0 no
C10 O5 H5B 108.9 no

loop_
_geom_bond_atom_site_label_1
_geom_bond_atom_site_label_2
_geom_bond_distance
_geom_bond_publ_flag
C1 O1 1.3430(19) n
C1 C6 1.394(2) no
C1 C2 1.409(2) no
C2 C3 1.389(2) no
C2 C7 1.461(2) no
C3 C4 1.382(2) no
C3 H3A 0.9300 no
C4 C5 1.383(2) no
C4 N3 1.450(2) n
C5 C6 1.366(2) no
C5 H5A 0.9300 no
C6 H6A 0.9300 no
C7 N1 1.273(2) n
C7 H7A 0.9300 no
C8 O2 1.2277(19) n
C8 N2 1.351(2) n
C8 C9 1.481(2) no
C9 C14 1.396(2) no
C9 C10 1.405(2) no
C10 O5 1.348(2) n
C10 C11 1.393(2) no
C11 C12 1.370(3) no
C11 H11A 0.9300 no
C12 C13 1.380(3) no
C12 H12A 0.9300 no
C13 C14 1.377(2) no
C13 H13A 0.9300 no
C14 H14A 0.9300 no
N1 N2 1.3755(17) n
N2 H2B 0.8600 no
N3 O3 1.2248(17) n
N3 O4 1.2287(18) n
O1 H1B 0.8903 no
O5 H5B 0.9460 no

loop_
_geom_hbond_atom_site_label_D
_geom_hbond_atom_site_label_H
_geom_hbond_atom_site_label_A
_geom_hbond_site_symmetry_A
_geom_hbond_distance_DH
_geom_hbond_distance_HA
_geom_hbond_distance_DA
_geom_hbond_angle_DHA
N2 H2B O4 3_675 0.86 2.34 3.070(2) 143
O1 H1B N1 . 0.89 1.94 2.686(2) 140
O1 H1B O5 3 0.89 2.55 2.9822(18) 111
O5 H5B O2 . 0.95 1.79 2.5960(17) 141
O5 H5B O2 3 0.95 2.21 2.873(2) 126

loop_
_geom_torsion_atom_site_label_1
_geom_torsion_atom_site_label_2
_geom_torsion_atom_site_label_3
_geom_torsion_atom_site_label_4
_geom_torsion
_geom_torsion_publ_flag
O1 C1 C2 C3 178.43(13) no
C6 C1 C2 C3 -1.3(2) no
O1 C1 C2 C7 -2.7(2) no
C6 C1 C2 C7 177.55(14) no
C1 C2 C3 C4 1.0(2) no
C7 C2 C3 C4 -177.91(14) no
C2 C3 C4 C5 0.0(2) no
C2 C3 C4 N3 177.30(12) no
C3 C4 C5 C6 -0.6(2) no
N3 C4 C5 C6 -177.92(13) no
C4 C5 C6 C1 0.3(2) no
O1 C1 C6 C5 -179.07(14) no
C2 C1 C6 C5 0.7(2) no
C3 C2 C7 N1 175.65(14) no
C1 C2 C7 N1 -3.2(2) yes
O2 C8 C9 C14 -171.62(15) no
N2 C8 C9 C14 8.1(2) no
O2 C8 C9 C10 6.5(2) no
N2 C8 C9 C10 -173.81(13) no
C14 C9 C10 O5 179.44(15) no
C8 C9 C10 O5 1.2(2) no
C14 C9 C10 C11 -0.9(2) no
C8 C9 C10 C11 -179.10(14) no
O5 C10 C11 C12 -179.47(16) no
C9 C10 C11 C12 0.9(2) no
C10 C11 C12 C13 0.1(3) no
C11 C12 C13 C14 -0.9(3) no
C12 C13 C14 C9 0.8(2) no
C10 C9 C14 C13 0.1(2) no
C8 C9 C14 C13 178.19(14) no
C2 C7 N1 N2 -179.01(14) n
O2 C8 N2 N1 0.8(2) n
C9 C8 N2 N1 -178.92(13) n
C7 N1 N2 C8 173.89(14) n
C3 C4 N3 O3 174.07(14) n
C5 C4 N3 O3 -8.5(2) no
C3 C4 N3 O4 -6.4(2) no
C5 C4 N3 O4 171.01(14) no
